data_1559549
loop_
_publ_author_name
'Kotha, Sambasivarao'
'Gupta, Naveen Kumar'
'Ansari, Saima'

_publ_section_title
;
 (<i>E</i>)-3-Thia-1,5(1,3)-dibenzenacycloundecaphan-8-ene-6,11-dione
 3,3-dioxide
;
_journal_coeditor_code BT4102
_journal_issue 11
_journal_name_full IUCrData
_journal_page_first x201464
_journal_paper_doi 10.1107/S2414314620014649
_journal_volume 5
_journal_year 2020
_chemical_formula_iupac 'C20 H18 O4 S'
_chemical_formula_moiety 'C20 H18 O4 S'
_chemical_formula_sum 'C20 H18 O4 S'
_chemical_formula_weight 354.40
_chemical_name_systematic
;
(<i>E</i>)-3-Thia-1,5(1,3)-dibenzenacycloundecaphan-8-ene-6,11-dione
3,3-dioxide
;
_space_group_crystal_system monoclinic
_space_group_IT_number 14
_space_group_name_Hall '-P 2yn'
_space_group_name_H-M_alt 'P 1 21/n 1'
_atom_sites_solution_hydrogens geom
_atom_sites_solution_primary direct
_audit_creation_method
;
Olex2 1.3-ac4
(compiled 2019.04.23 svn.r3594 for Rigaku Oxford Diffraction, GUI svn.r5739)
;
_cell_angle_alpha 90
_cell_angle_beta 98.303(12)
_cell_angle_gamma 90
_cell_formula_units_Z 4
_cell_length_a 8.4257(11)
_cell_length_b 9.0522(9)
_cell_length_c 22.237(2)
_cell_measurement_reflns_used 1833
_cell_measurement_temperature 150
_cell_measurement_theta_max 26.4250
_cell_measurement_theta_min 2.4330
_cell_volume 1678.3(3)
_computing_cell_refinement
;
CrysAlisPro (Rigaku, 2018)
;
_computing_data_collection
;
CrysAlisPro (Rigaku, 2018)
;
_computing_data_reduction
;
CrysAlisPro (Rigaku, 2018)
;
_computing_molecular_graphics
;
<i>OLEX2</i> (Dolomanov <i>et al.</i>,  2009)
;
_computing_publication_material
;
<i>OLEX2</i> (Dolomanov <i>et al.</i>,  2009)
;
_computing_structure_refinement
;
ShelXL (Sheldrick, 2015b)
;
_computing_structure_solution
;
ShelXT (Sheldrick, 2015a)
;
_diffrn_ambient_temperature 150
_diffrn_detector 'CCD plate'
_diffrn_detector_area_resol_mean 28.5714
_diffrn_measured_fraction_theta_full 0.998
_diffrn_measured_fraction_theta_max 0.998
_diffrn_measurement_device 'abstract diffractometer'
_diffrn_measurement_device_type 'Rigaku Saturn724+'
_diffrn_measurement_method '\w scans'
_diffrn_measurement_specimen_support 'Mitegen 50um'
_diffrn_radiation_monochromator graphite
_diffrn_radiation_probe x-ray
_diffrn_radiation_type 'Mo K\a'
_diffrn_radiation_wavelength 0.71073
_diffrn_reflns_av_R_equivalents 0.0825
_diffrn_reflns_av_unetI/netI 0.1321
_diffrn_reflns_limit_h_max 10
_diffrn_reflns_limit_h_min -9
_diffrn_reflns_limit_k_max 10
_diffrn_reflns_limit_k_min -7
_diffrn_reflns_limit_l_max 26
_diffrn_reflns_limit_l_min -18
_diffrn_reflns_number 6670
_diffrn_reflns_theta_full 24.997
_diffrn_reflns_theta_max 24.997
_diffrn_reflns_theta_min 2.433
_diffrn_source 'fine-focus sealed X-ray tube'
_diffrn_source_current 24.0
_diffrn_source_power 1.2
_diffrn_source_voltage 50.0
_exptl_absorpt_coefficient_mu 0.215
_exptl_absorpt_correction_T_max 1.00000
_exptl_absorpt_correction_T_min 0.92134
_exptl_absorpt_correction_type multi-scan
_exptl_absorpt_process_details
;
(CrysAlisPro; Rigaku, 2018)
;
_exptl_crystal_colour colourless
_exptl_crystal_density_diffrn 1.403
_exptl_crystal_description block
_exptl_crystal_F_000 744
_exptl_crystal_size_max 0.145
_exptl_crystal_size_mid 0.094
_exptl_crystal_size_min 0.029
_refine_diff_density_max 0.417
_refine_diff_density_min -0.424
_refine_ls_extinction_method none
_refine_ls_goodness_of_fit_ref 1.042
_refine_ls_hydrogen_treatment constr
_refine_ls_matrix_type full
_refine_ls_number_parameters 226
_refine_ls_number_reflns 2942
_refine_ls_number_restraints 0
_refine_ls_restrained_S_all 1.042
_refine_ls_R_factor_all 0.1286
_refine_ls_R_factor_gt 0.0694
_refine_ls_shift/su_max 0.000
_refine_ls_shift/su_mean 0.000
_refine_ls_structure_factor_coef Fsqd
_refine_ls_weighting_details 'w=1/[\s^2^(Fo^2^)+(0.0393P)^2^+0.7221P] where P=(Fo^2^+2Fc^2^)/3'
_refine_ls_weighting_scheme calc
_refine_ls_wR_factor_gt 0.1261
_refine_ls_wR_factor_ref 0.1654
_reflns_number_gt 1671
_reflns_number_total 2942
_reflns_threshold_expression 'I > 2\s(I)'
_cod_data_source_file bt4102sup1.cif
_cod_data_source_block I
_cod_database_code 1559549
_shelx_space_group_comment
;
The symmetry employed for this shelxl refinement is uniquely defined
by the following loop, which should always be used as a source of
symmetry information in preference to the above space-group names.
They are only intended as comments.
;

loop_
_space_group_symop_operation_xyz
'x, y, z'
'-x+1/2, y+1/2, -z+1/2'
'-x, -y, -z'
'x-1/2, -y-1/2, z-1/2'

loop_
_atom_site_type_symbol
_atom_site_label
_atom_site_fract_x
_atom_site_fract_y
_atom_site_fract_z
_atom_site_U_iso_or_equiv
_atom_site_adp_type
_atom_site_calc_flag
_atom_site_occupancy
_atom_site_disorder_assembly
_atom_site_disorder_group
S S1 0.78574(15) 0.72123(11) 0.70216(5) 0.0316(4) Uani d 1 . .
O O2 0.7211(4) 0.8626(3) 0.68124(14) 0.0421(9) Uani d 1 . .
O O1 0.8964(4) 0.7170(3) 0.75787(13) 0.0392(9) Uani d 1 . .
O O3 0.1830(4) 0.3005(3) 0.50373(14) 0.0475(10) Uani d 1 . .
O O4 1.0566(4) -0.0096(3) 0.62633(17) 0.0515(10) Uani d 1 . .
C C6 1.0134(5) 0.2434(4) 0.64281(18) 0.0267(10) Uani d 1 . .
C C14 0.3355(6) 0.4516(4) 0.57729(19) 0.0305(11) Uani d 1 . .
C C1 0.8785(5) 0.6454(4) 0.64184(18) 0.0267(11) Uani d 1 . .
H H1A 0.7948 0.6265 0.6067 0.032 Uiso calc 1 . .
H H1B 0.9536 0.7194 0.6291 0.032 Uiso calc 1 . .
C C8 0.9719(6) 0.0980(4) 0.6111(2) 0.0325(11) Uani d 1 . .
C C7 0.9243(5) 0.3719(4) 0.62869(18) 0.0249(10) Uani d 1 . .
H H7 0.8320 0.3692 0.5986 0.030 Uiso calc 1 . .
C C15 0.2412(5) 0.5744(5) 0.5605(2) 0.0323(11) Uani d 1 . .
H H15 0.1555 0.5682 0.5278 0.039 Uiso calc 1 . .
C C2 0.9693(5) 0.5035(4) 0.65816(18) 0.0250(10) Uani d 1 . .
C C19 0.4621(5) 0.4625(4) 0.62534(18) 0.0267(10) Uani d 1 . .
H H19 0.5263 0.3782 0.6372 0.032 Uiso calc 1 . .
C C4 1.1943(5) 0.3788(5) 0.7164(2) 0.0347(12) Uani d 1 . .
H H4 1.2863 0.3821 0.7466 0.042 Uiso calc 1 . .
C C13 0.2932(6) 0.3062(5) 0.5460(2) 0.0352(12) Uani d 1 . .
C C3 1.1054(5) 0.5051(5) 0.7015(2) 0.0315(11) Uani d 1 . .
H H3 1.1382 0.5952 0.7215 0.038 Uiso calc 1 . .
C C9 0.8348(5) 0.0863(5) 0.5607(2) 0.0357(12) Uani d 1 . .
H H9A 0.8362 -0.0127 0.5419 0.043 Uiso calc 1 . .
H H9B 0.8486 0.1605 0.5291 0.043 Uiso calc 1 . .
C C11 0.5455(5) 0.1580(4) 0.5472(2) 0.0329(11) Uani d 1 . .
H H11 0.5545 0.1882 0.5069 0.040 Uiso calc 1 . .
C C5 1.1485(5) 0.2470(4) 0.68701(18) 0.0302(11) Uani d 1 . .
H H5 1.2091 0.1596 0.6970 0.036 Uiso calc 1 . .
C C17 0.3971(6) 0.7161(4) 0.63881(19) 0.0319(11) Uani d 1 . .
H H17 0.4166 0.8070 0.6600 0.038 Uiso calc 1 . .
C C16 0.2725(5) 0.7065(5) 0.59171(19) 0.0337(12) Uani d 1 . .
H H16 0.2076 0.7906 0.5804 0.040 Uiso calc 1 . .
C C12 0.3844(6) 0.1679(4) 0.5677(2) 0.0349(12) Uani d 1 . .
H H12A 0.3985 0.1652 0.6127 0.042 Uiso calc 1 . .
H H12B 0.3200 0.0805 0.5525 0.042 Uiso calc 1 . .
C C18 0.4949(5) 0.5959(4) 0.65603(19) 0.0271(10) Uani d 1 . .
C C10 0.6757(6) 0.1099(4) 0.5816(2) 0.0339(12) Uani d 1 . .
H H10 0.6680 0.0885 0.6229 0.041 Uiso calc 1 . .
C C20 0.6247(5) 0.6022(4) 0.71042(19) 0.0293(11) Uani d 1 . .
H H20A 0.6675 0.5013 0.7188 0.035 Uiso calc 1 . .
H H20B 0.5760 0.6343 0.7462 0.035 Uiso calc 1 . .

loop_
_atom_site_aniso_label
_atom_site_aniso_U_11
_atom_site_aniso_U_22
_atom_site_aniso_U_33
_atom_site_aniso_U_12
_atom_site_aniso_U_13
_atom_site_aniso_U_23
S1 0.0419(8) 0.0204(6) 0.0310(6) -0.0001(5) 0.0005(6) -0.0055(5)
O2 0.054(2) 0.0163(14) 0.053(2) 0.0032(15) -0.0005(18) -0.0051(14)
O1 0.045(2) 0.0354(17) 0.0338(18) 0.0011(15) -0.0077(16) -0.0115(14)
O3 0.046(2) 0.053(2) 0.038(2) 0.0074(17) -0.0131(18) -0.0068(16)
O4 0.038(2) 0.0275(17) 0.085(3) 0.0069(16) -0.002(2) -0.0016(17)
C6 0.030(3) 0.026(2) 0.025(2) 0.000(2) 0.006(2) 0.0027(18)
C14 0.033(3) 0.030(2) 0.028(3) 0.002(2) 0.003(2) 0.0018(19)
C1 0.037(3) 0.019(2) 0.023(2) -0.003(2) 0.002(2) -0.0017(18)
C8 0.037(3) 0.026(2) 0.035(3) -0.001(2) 0.008(2) -0.003(2)
C7 0.024(3) 0.027(2) 0.023(2) 0.001(2) 0.000(2) 0.0004(18)
C15 0.030(3) 0.041(3) 0.027(3) 0.007(2) 0.005(2) 0.009(2)
C2 0.032(3) 0.023(2) 0.021(2) -0.003(2) 0.005(2) 0.0038(18)
C19 0.027(3) 0.024(2) 0.030(2) 0.007(2) 0.009(2) 0.0038(18)
C4 0.026(3) 0.046(3) 0.030(3) -0.005(2) -0.001(2) -0.001(2)
C13 0.036(3) 0.044(3) 0.026(2) 0.006(2) 0.003(2) -0.001(2)
C3 0.032(3) 0.028(2) 0.034(3) 0.000(2) 0.004(2) -0.0016(19)
C9 0.037(3) 0.029(2) 0.040(3) 0.006(2) 0.001(2) -0.007(2)
C11 0.037(3) 0.025(2) 0.036(3) 0.000(2) 0.001(2) -0.008(2)
C5 0.030(3) 0.031(2) 0.030(2) -0.002(2) 0.004(2) 0.005(2)
C17 0.038(3) 0.027(2) 0.032(3) 0.009(2) 0.010(2) 0.003(2)
C16 0.036(3) 0.031(2) 0.034(3) 0.012(2) 0.004(2) 0.014(2)
C12 0.043(3) 0.029(2) 0.032(3) -0.005(2) 0.001(2) -0.003(2)
C18 0.028(3) 0.027(2) 0.028(2) -0.001(2) 0.009(2) 0.0023(19)
C10 0.039(3) 0.027(2) 0.031(3) 0.002(2) -0.006(2) -0.0037(19)
C20 0.038(3) 0.025(2) 0.026(2) 0.001(2) 0.007(2) 0.0033(18)

loop_
_atom_type_symbol
_atom_type_description
_atom_type_scat_dispersion_real
_atom_type_scat_dispersion_imag
_atom_type_scat_source
C C 0.0033 0.0016 'International Tables Vol C Tables 4.2.6.8 and 6.1.1.4'
H H 0.0000 0.0000 'International Tables Vol C Tables 4.2.6.8 and 6.1.1.4'
O O 0.0106 0.0060 'International Tables Vol C Tables 4.2.6.8 and 6.1.1.4'
S S 0.1246 0.1234 'International Tables Vol C Tables 4.2.6.8 and 6.1.1.4'

loop_
_geom_angle_atom_site_label_1
_geom_angle_atom_site_label_2
_geom_angle_atom_site_label_3
_geom_angle_site_symmetry_1
_geom_angle_site_symmetry_3
_geom_angle
_geom_angle_publ_flag
O2 S1 C1 . . 106.56(19) ?
O2 S1 C20 . . 108.4(2) ?
O1 S1 O2 . . 117.98(18) ?
O1 S1 C1 . . 109.7(2) ?
O1 S1 C20 . . 107.84(19) ?
C20 S1 C1 . . 105.7(2) ?
C7 C6 C8 . . 122.7(4) ?
C5 C6 C8 . . 117.4(4) ?
C5 C6 C7 . . 119.8(4) ?
C15 C14 C19 . . 119.5(4) ?
C15 C14 C13 . . 119.2(4) ?
C19 C14 C13 . . 121.2(4) ?
S1 C1 H1A . . 108.7 ?
S1 C1 H1B . . 108.7 ?
H1A C1 H1B . . 107.6 ?
C2 C1 S1 . . 114.1(3) ?
C2 C1 H1A . . 108.7 ?
C2 C1 H1B . . 108.7 ?
O4 C8 C6 . . 118.5(4) ?
O4 C8 C9 . . 120.5(4) ?
C9 C8 C6 . . 121.0(4) ?
C6 C7 H7 . . 119.7 ?
C2 C7 C6 . . 120.6(4) ?
C2 C7 H7 . . 119.7 ?
C14 C15 H15 . . 120.1 ?
C14 C15 C16 . . 119.8(4) ?
C16 C15 H15 . . 120.1 ?
C7 C2 C1 . . 121.5(4) ?
C7 C2 C3 . . 118.7(4) ?
C3 C2 C1 . . 119.8(3) ?
C14 C19 H19 . . 119.7 ?
C18 C19 C14 . . 120.6(4) ?
C18 C19 H19 . . 119.7 ?
C3 C4 H4 . . 120.2 ?
C3 C4 C5 . . 119.7(4) ?
C5 C4 H4 . . 120.2 ?
O3 C13 C14 . . 119.6(4) ?
O3 C13 C12 . . 120.3(4) ?
C14 C13 C12 . . 120.0(4) ?
C2 C3 H3 . . 119.2 ?
C4 C3 C2 . . 121.5(4) ?
C4 C3 H3 . . 119.2 ?
C8 C9 H9A . . 109.0 ?
C8 C9 H9B . . 109.0 ?
C8 C9 C10 . . 112.8(4) ?
H9A C9 H9B . . 107.8 ?
C10 C9 H9A . . 109.0 ?
C10 C9 H9B . . 109.0 ?
C12 C11 H11 . . 118.0 ?
C10 C11 H11 . . 118.0 ?
C10 C11 C12 . . 123.9(4) ?
C6 C5 H5 . . 120.2 ?
C4 C5 C6 . . 119.7(4) ?
C4 C5 H5 . . 120.2 ?
C16 C17 H17 . . 119.4 ?
C16 C17 C18 . . 121.3(4) ?
C18 C17 H17 . . 119.4 ?
C15 C16 H16 . . 119.9 ?
C17 C16 C15 . . 120.3(4) ?
C17 C16 H16 . . 119.9 ?
C13 C12 H12A . . 108.9 ?
C13 C12 H12B . . 108.9 ?
C11 C12 C13 . . 113.2(4) ?
C11 C12 H12A . . 108.9 ?
C11 C12 H12B . . 108.9 ?
H12A C12 H12B . . 107.8 ?
C19 C18 C20 . . 119.6(4) ?
C17 C18 C19 . . 118.5(4) ?
C17 C18 C20 . . 121.7(4) ?
C9 C10 H10 . . 117.5 ?
C11 C10 C9 . . 125.0(4) ?
C11 C10 H10 . . 117.5 ?
S1 C20 H20A . . 108.6 ?
S1 C20 H20B . . 108.6 ?
C18 C20 S1 . . 114.8(3) ?
C18 C20 H20A . . 108.6 ?
C18 C20 H20B . . 108.6 ?
H20A C20 H20B . . 107.6 ?

loop_
_geom_bond_atom_site_label_1
_geom_bond_atom_site_label_2
_geom_bond_site_symmetry_2
_geom_bond_distance
_geom_bond_publ_flag
S1 O2 . 1.441(3) ?
S1 O1 . 1.439(3) ?
S1 C1 . 1.785(4) ?
S1 C20 . 1.763(4) ?
O3 C13 . 1.223(5) ?
O4 C8 . 1.226(5) ?
C6 C8 . 1.510(5) ?
C6 C7 . 1.395(5) ?
C6 C5 . 1.393(5) ?
C14 C15 . 1.386(6) ?
C14 C19 . 1.400(5) ?
C14 C13 . 1.507(6) ?
C1 H1A . 0.9900 ?
C1 H1B . 0.9900 ?
C1 C2 . 1.512(5) ?
C8 C9 . 1.492(6) ?
C7 H7 . 0.9500 ?
C7 C2 . 1.385(5) ?
C15 H15 . 0.9500 ?
C15 C16 . 1.389(6) ?
C2 C3 . 1.388(6) ?
C19 H19 . 0.9500 ?
C19 C18 . 1.395(5) ?
C4 H4 . 0.9500 ?
C4 C3 . 1.380(6) ?
C4 C5 . 1.388(5) ?
C13 C12 . 1.511(6) ?
C3 H3 . 0.9500 ?
C9 H9A . 0.9900 ?
C9 H9B . 0.9900 ?
C9 C10 . 1.497(6) ?
C11 H11 . 0.9500 ?
C11 C12 . 1.496(6) ?
C11 C10 . 1.318(5) ?
C5 H5 . 0.9500 ?
C17 H17 . 0.9500 ?
C17 C16 . 1.375(6) ?
C17 C18 . 1.385(5) ?
C16 H16 . 0.9500 ?
C12 H12A . 0.9900 ?
C12 H12B . 0.9900 ?
C18 C20 . 1.510(6) ?
C10 H10 . 0.9500 ?
C20 H20A . 0.9900 ?
C20 H20B . 0.9900 ?

loop_
_geom_torsion_atom_site_label_1
_geom_torsion_atom_site_label_2
_geom_torsion_atom_site_label_3
_geom_torsion_atom_site_label_4
_geom_torsion_site_symmetry_1
_geom_torsion_site_symmetry_2
_geom_torsion_site_symmetry_3
_geom_torsion_site_symmetry_4
_geom_torsion
_geom_torsion_publ_flag
S1 C1 C2 C7 . . . . 117.0(4) ?
S1 C1 C2 C3 . . . . -66.1(5) ?
O2 S1 C1 C2 . . . . 173.6(3) ?
O2 S1 C20 C18 . . . . 50.0(3) ?
O1 S1 C1 C2 . . . . 44.9(4) ?
O1 S1 C20 C18 . . . . 178.8(3) ?
O3 C13 C12 C11 . . . . 103.5(5) ?
O4 C8 C9 C10 . . . . 115.5(5) ?
C6 C8 C9 C10 . . . . -66.8(5) ?
C6 C7 C2 C1 . . . . 177.5(4) ?
C6 C7 C2 C3 . . . . 0.6(6) ?
C14 C15 C16 C17 . . . . 0.4(7) ?
C14 C19 C18 C17 . . . . 1.5(6) ?
C14 C19 C18 C20 . . . . 175.8(4) ?
C14 C13 C12 C11 . . . . -77.8(5) ?
C1 S1 C20 C18 . . . . -63.9(3) ?
C1 C2 C3 C4 . . . . -178.1(4) ?
C8 C6 C7 C2 . . . . -178.5(4) ?
C8 C6 C5 C4 . . . . 178.3(4) ?
C8 C9 C10 C11 . . . . 154.2(4) ?
C7 C6 C8 O4 . . . . -180.0(4) ?
C7 C6 C8 C9 . . . . 2.3(7) ?
C7 C6 C5 C4 . . . . -0.5(6) ?
C7 C2 C3 C4 . . . . -1.1(7) ?
C15 C14 C19 C18 . . . . -0.6(7) ?
C15 C14 C13 O3 . . . . 4.7(7) ?
C15 C14 C13 C12 . . . . -174.0(4) ?
C19 C14 C15 C16 . . . . -0.4(7) ?
C19 C14 C13 O3 . . . . -179.2(4) ?
C19 C14 C13 C12 . . . . 2.1(7) ?
C19 C18 C20 S1 . . . . 118.1(4) ?
C13 C14 C15 C16 . . . . 175.8(4) ?
C13 C14 C19 C18 . . . . -176.7(4) ?
C3 C4 C5 C6 . . . . 0.0(7) ?
C5 C6 C8 O4 . . . . 1.3(6) ?
C5 C6 C8 C9 . . . . -176.4(4) ?
C5 C6 C7 C2 . . . . 0.2(6) ?
C5 C4 C3 C2 . . . . 0.8(7) ?
C17 C18 C20 S1 . . . . -67.7(5) ?
C16 C17 C18 C19 . . . . -1.5(7) ?
C16 C17 C18 C20 . . . . -175.7(4) ?
C12 C11 C10 C9 . . . . 174.3(4) ?
C18 C17 C16 C15 . . . . 0.5(7) ?
C10 C11 C12 C13 . . . . 139.7(4) ?
C20 S1 C1 C2 . . . . -71.2(3) ?

_cod_database_fobs_code 1559549
